data_7036280
loop_
_publ_author_name
'Zhao, Yanxia'
'Wang, Zeyi'
'Jing, Xiaojing'
'Dong, Qingsong'
'Gong, Shida'
'Li, Qian-Shu'
'Zhang, Juan'
'Wu, Biao'
'Yang, Xiao-Juan'

_publ_section_title
;
 \a-Diimine nickel complexes of ethylene and related alkenes.
;
_journal_issue 37
_journal_name_full 'Dalton transactions (Cambridge, England : 2003)'
_journal_page_first 16228
_journal_page_last 16232
_journal_paper_doi 10.1039/c5dt02333e
_journal_volume 44
_journal_year 2015
_chemical_formula_sum 'C37 H50 N2 Ni'
_chemical_formula_weight 581.50
_chemical_name_systematic
; 
 ? 
;
_chemical_properties_physical 'Air-sensitive, Moisture-sensitive'
_space_group_IT_number 2
_symmetry_cell_setting triclinic
_symmetry_space_group_name_Hall '-P 1'
_symmetry_space_group_name_H-M 'P -1'
_atom_sites_solution_hydrogens geom
_atom_sites_solution_primary direct
_atom_sites_solution_secondary difmap
_audit_creation_method SHELXL-97
_audit_update_record
;
2015-04-17 deposited with the CCDC.
2015-08-17 downloaded from the CCDC.
;
_cell_angle_alpha 83.031(3)
_cell_angle_beta 87.778(3)
_cell_angle_gamma 63.827(3)
_cell_formula_units_Z 2
_cell_length_a 9.7243(18)
_cell_length_b 10.4129(19)
_cell_length_c 18.679(3)
_cell_measurement_temperature 293(2)
_cell_volume 1684.7(5)
_computing_cell_refinement 'Bruker SMART'
_computing_data_collection 'Bruker SMART APEX II'
_computing_data_reduction 'Bruker SAINT'
_computing_molecular_graphics SHELXTL
_computing_publication_material SHELXTL
_computing_structure_refinement 'SHELXL-97 (Sheldrick, 2008)'
_computing_structure_solution 'SHELXS-97 (Sheldrick, 2008)'
_diffrn_ambient_temperature 293(2)
_diffrn_measured_fraction_theta_full 0.976
_diffrn_measured_fraction_theta_max 0.976
_diffrn_measurement_device_type 'Bruker APEX II area detector'
_diffrn_measurement_method '\w scan'
_diffrn_radiation_monochromator graphite
_diffrn_radiation_source 'fine-focus sealed tube'
_diffrn_radiation_type MoK\a
_diffrn_radiation_wavelength 0.71073
_diffrn_reflns_av_R_equivalents 0.0244
_diffrn_reflns_av_sigmaI/netI 0.0516
_diffrn_reflns_limit_h_max 9
_diffrn_reflns_limit_h_min -11
_diffrn_reflns_limit_k_max 11
_diffrn_reflns_limit_k_min -12
_diffrn_reflns_limit_l_max 12
_diffrn_reflns_limit_l_min -22
_diffrn_reflns_number 8313
_diffrn_reflns_theta_full 25.17
_diffrn_reflns_theta_max 25.17
_diffrn_reflns_theta_min 2.34
_exptl_absorpt_coefficient_mu 0.601
_exptl_absorpt_correction_T_max 0.8892
_exptl_absorpt_correction_T_min 0.8642
_exptl_absorpt_correction_type multi-scan
_exptl_crystal_colour black
_exptl_crystal_density_diffrn 1.146
_exptl_crystal_density_method 'not measured'
_exptl_crystal_description block
_exptl_crystal_F_000 628
_exptl_crystal_size_max 0.25
_exptl_crystal_size_mid 0.25
_exptl_crystal_size_min 0.20
_refine_diff_density_max 0.644
_refine_diff_density_min -0.656
_refine_diff_density_rms 0.110
_refine_ls_extinction_method none
_refine_ls_goodness_of_fit_ref 1.065
_refine_ls_hydrogen_treatment constr
_refine_ls_matrix_type full
_refine_ls_number_parameters 372
_refine_ls_number_reflns 5916
_refine_ls_number_restraints 0
_refine_ls_restrained_S_all 1.065
_refine_ls_R_factor_all 0.0675
_refine_ls_R_factor_gt 0.0564
_refine_ls_shift/su_max 0.000
_refine_ls_shift/su_mean 0.000
_refine_ls_structure_factor_coef Fsqd
_refine_ls_weighting_details 'calc w=1/[\s^2^(Fo^2^)+(0.0100P)^2^+6.9650P] where P=(Fo^2^+2Fc^2^)/3'
_refine_ls_weighting_scheme calc
_refine_ls_wR_factor_gt 0.1508
_refine_ls_wR_factor_ref 0.1746
_reflns_number_gt 5102
_reflns_number_total 5916
_reflns_threshold_expression >2sigma(I)
_cod_data_source_file c5dt02333e2.cif
_cod_data_source_block 4
_cod_depositor_comments
;
The following automatic conversions were performed:

'_symmetry_cell_setting' value 'Triclinic' changed to 'triclinic'
according to
/usr/data/users/saulius/crontab/automatic-downloads/rss-feeds/RSC/lib/dictionaries/cif_core.dic
dictionary named 'cif_core.dic' version 2.4.2 from 2011-04-26.

'_exptl_absorpt_correction_type' value 'Multi-scan' changed to
'multi-scan' according to
/usr/data/users/saulius/crontab/automatic-downloads/rss-feeds/RSC/lib/dictionaries/cif_core.dic
dictionary named 'cif_core.dic' version 2.4.2 from 2011-04-26.

Automatic conversion script
Id: cif_fix_values 3271 2015-04-21 07:52:19Z andrius 

 Adding full bibliography for 7036278--7036282.cif.
;
_cod_original_sg_symbol_H-M 'P-1   '
_cod_database_code 7036280

loop_
_symmetry_equiv_pos_as_xyz
'x, y, z'
'-x, -y, -z'

loop_
_atom_site_label
_atom_site_type_symbol
_atom_site_fract_x
_atom_site_fract_y
_atom_site_fract_z
_atom_site_U_iso_or_equiv
_atom_site_adp_type
_atom_site_occupancy
_atom_site_symmetry_multiplicity
_atom_site_calc_flag
_atom_site_refinement_flags
Ni1 Ni 0.22848(6) 0.07283(6) 0.28502(3) 0.03283(18) Uani 1 1 d .
C2 C 0.4522(5) 0.1669(4) 0.2671(2) 0.0284(8) Uani 1 1 d .
C1 C 0.5314(5) 0.0154(4) 0.2968(2) 0.0291(9) Uani 1 1 d .
C17 C 0.2216(5) 0.3490(4) 0.2127(2) 0.0328(9) Uani 1 1 d .
C22 C 0.1385(5) 0.4692(5) 0.2497(3) 0.0397(10) Uani 1 1 d .
C3 C 0.7021(5) -0.0558(5) 0.3059(3) 0.0429(11) Uani 1 1 d .
H3A H 0.7368 -0.1569 0.3207 0.064 Uiso 1 1 calc R
H3B H 0.7311 -0.0135 0.3419 0.064 Uiso 1 1 calc R
H3C H 0.7480 -0.0426 0.2609 0.064 Uiso 1 1 calc R
C4 C 0.5374(6) 0.2581(5) 0.2533(3) 0.0464(12) Uani 1 1 d .
H4A H 0.4696 0.3515 0.2303 0.070 Uiso 1 1 calc R
H4B H 0.6225 0.2128 0.2226 0.070 Uiso 1 1 calc R
H4C H 0.5742 0.2679 0.2983 0.070 Uiso 1 1 calc R
C18 C 0.2163(6) 0.3586(5) 0.1370(2) 0.0441(11) Uani 1 1 d .
C19 C 0.1224(7) 0.4934(6) 0.0996(3) 0.0579(15) Uani 1 1 d .
H19 H 0.1162 0.5028 0.0495 0.070 Uiso 1 1 calc R
C20 C 0.0397(7) 0.6113(6) 0.1350(3) 0.0641(16) Uani 1 1 d .
H20 H -0.0220 0.6994 0.1091 0.077 Uiso 1 1 calc R
C21 C 0.0483(6) 0.5989(5) 0.2093(3) 0.0558(14) Uani 1 1 d .
H21 H -0.0079 0.6797 0.2328 0.067 Uiso 1 1 calc R
C5 C 0.5065(5) -0.2018(4) 0.3280(2) 0.0294(9) Uani 1 1 d .
C10 C 0.5171(5) -0.2862(5) 0.2719(2) 0.0347(10) Uani 1 1 d .
C6 C 0.5515(5) -0.2650(5) 0.3995(2) 0.0372(10) Uani 1 1 d .
C9 C 0.5807(6) -0.4348(5) 0.2900(3) 0.0426(11) Uani 1 1 d .
H9 H 0.5928 -0.4928 0.2538 0.051 Uiso 1 1 calc R
C7 C 0.6102(6) -0.4157(5) 0.4129(3) 0.0451(12) Uani 1 1 d .
H7 H 0.6388 -0.4601 0.4597 0.054 Uiso 1 1 calc R
C8 C 0.6264(6) -0.4989(5) 0.3589(3) 0.0475(12) Uani 1 1 d .
H8 H 0.6682 -0.5987 0.3690 0.057 Uiso 1 1 calc R
C14 C 0.4626(6) -0.2149(6) 0.1954(3) 0.0474(12) Uani 1 1 d .
H14 H 0.3832 -0.1170 0.1994 0.057 Uiso 1 1 calc R
C11 C 0.5433(7) -0.1783(5) 0.4612(3) 0.0532(14) Uani 1 1 d .
H11 H 0.4955 -0.0759 0.4423 0.064 Uiso 1 1 calc R
C12 C 0.4422(9) -0.2017(8) 0.5211(3) 0.082(2) Uani 1 1 d .
H12A H 0.4951 -0.2967 0.5462 0.123 Uiso 1 1 calc R
H12B H 0.3485 -0.1913 0.5003 0.123 Uiso 1 1 calc R
H12C H 0.4193 -0.1317 0.5543 0.123 Uiso 1 1 calc R
C16 C 0.3901(8) -0.2906(8) 0.1562(4) 0.0767(19) Uani 1 1 d .
H16A H 0.4660 -0.3858 0.1494 0.115 Uiso 1 1 calc R
H16B H 0.3504 -0.2369 0.1102 0.115 Uiso 1 1 calc R
H16C H 0.3082 -0.2969 0.1845 0.115 Uiso 1 1 calc R
N1 N 0.4425(4) -0.0481(3) 0.30885(17) 0.0275(7) Uani 1 1 d .
N2 N 0.3095(4) 0.2085(4) 0.25108(17) 0.0277(7) Uani 1 1 d .
C32 C -0.0478(5) 0.1580(6) 0.2022(3) 0.0449(12) Uani 1 1 d .
C31 C 0.0057(5) 0.1347(6) 0.2774(3) 0.0501(13) Uani 1 1 d .
H31 H -0.0559 0.2138 0.3056 0.060 Uiso 1 1 calc R
C30 C 0.0807(6) -0.0009(7) 0.3195(3) 0.0599(16) Uani 1 1 d .
H30 H 0.0876 -0.0826 0.2959 0.072 Uiso 1 1 calc R
C37 C -0.1237(6) 0.2981(7) 0.1677(4) 0.0631(16) Uani 1 1 d .
H37 H -0.1338 0.3743 0.1922 0.076 Uiso 1 1 calc R
C33 C -0.0333(7) 0.0459(7) 0.1641(3) 0.0646(16) Uani 1 1 d .
H33 H 0.0177 -0.0489 0.1853 0.078 Uiso 1 1 calc R
C29 C 0.0609(10) -0.0167(13) 0.4000(4) 0.124(4) Uani 1 1 d .
H29A H 0.0366 0.0732 0.4180 0.186 Uiso 1 1 calc R
H29B H 0.1543 -0.0898 0.4224 0.186 Uiso 1 1 calc R
H29C H -0.0208 -0.0438 0.4108 0.186 Uiso 1 1 calc R
C26 C 0.1464(6) 0.4596(5) 0.3313(3) 0.0463(12) Uani 1 1 d .
H26 H 0.2257 0.3637 0.3490 0.056 Uiso 1 1 calc R
C23 C 0.3091(7) 0.2304(7) 0.0967(3) 0.0632(16) Uani 1 1 d .
H23 H 0.3515 0.1451 0.1325 0.076 Uiso 1 1 calc R
C27 C -0.0017(7) 0.4753(8) 0.3649(3) 0.0714(18) Uani 1 1 d .
H27A H -0.0768 0.5739 0.3562 0.107 Uiso 1 1 calc R
H27B H 0.0137 0.4469 0.4159 0.107 Uiso 1 1 calc R
H27C H -0.0369 0.4150 0.3440 0.107 Uiso 1 1 calc R
C13 C 0.7013(8) -0.2151(7) 0.4899(3) 0.0718(18) Uani 1 1 d .
H13A H 0.7528 -0.3163 0.5062 0.108 Uiso 1 1 calc R
H13B H 0.6922 -0.1610 0.5294 0.108 Uiso 1 1 calc R
H13C H 0.7592 -0.1914 0.4523 0.108 Uiso 1 1 calc R
C15 C 0.5933(8) -0.2009(8) 0.1526(3) 0.0730(19) Uani 1 1 d .
H15A H 0.6295 -0.1447 0.1764 0.110 Uiso 1 1 calc R
H15B H 0.5571 -0.1543 0.1049 0.110 Uiso 1 1 calc R
H15C H 0.6756 -0.2950 0.1495 0.110 Uiso 1 1 calc R
C28 C 0.1930(10) 0.5710(9) 0.3551(4) 0.089(2) Uani 1 1 d .
H28A H 0.2866 0.5612 0.3322 0.133 Uiso 1 1 calc R
H28B H 0.2079 0.5553 0.4066 0.133 Uiso 1 1 calc R
H28C H 0.1136 0.6662 0.3416 0.133 Uiso 1 1 calc R
C25 C 0.2176(8) 0.2019(10) 0.0424(4) 0.095(3) Uani 1 1 d .
H25A H 0.1289 0.1985 0.0652 0.142 Uiso 1 1 calc R
H25B H 0.2799 0.1115 0.0246 0.142 Uiso 1 1 calc R
H25C H 0.1859 0.2778 0.0030 0.142 Uiso 1 1 calc R
C24 C 0.4414(9) 0.2456(13) 0.0597(5) 0.133(4) Uani 1 1 d .
H24A H 0.4042 0.3193 0.0194 0.199 Uiso 1 1 calc R
H24B H 0.5098 0.1558 0.0429 0.199 Uiso 1 1 calc R
H24C H 0.4951 0.2715 0.0930 0.199 Uiso 1 1 calc R
C34 C -0.0945(10) 0.0745(11) 0.0945(4) 0.089(2) Uani 1 1 d .
H34 H -0.0850 -0.0009 0.0695 0.107 Uiso 1 1 calc R
C35 C -0.1699(10) 0.2162(14) 0.0627(4) 0.105(3) Uani 1 1 d .
H35 H -0.2110 0.2352 0.0163 0.126 Uiso 1 1 calc R
C36 C -0.1843(8) 0.3281(10) 0.0992(4) 0.090(2) Uani 1 1 d .
H36 H -0.2343 0.4228 0.0777 0.108 Uiso 1 1 calc R

loop_
_atom_site_aniso_label
_atom_site_aniso_U_11
_atom_site_aniso_U_22
_atom_site_aniso_U_33
_atom_site_aniso_U_23
_atom_site_aniso_U_13
_atom_site_aniso_U_12
Ni1 0.0280(3) 0.0346(3) 0.0368(3) 0.0021(2) 0.0013(2) -0.0163(2)
C2 0.033(2) 0.028(2) 0.026(2) -0.0026(16) 0.0000(16) -0.0155(18)
C1 0.034(2) 0.026(2) 0.026(2) -0.0032(16) 0.0000(16) -0.0118(18)
C17 0.026(2) 0.030(2) 0.037(2) 0.0062(18) -0.0034(17) -0.0092(18)
C22 0.035(2) 0.031(2) 0.046(3) 0.0037(19) -0.005(2) -0.0096(19)
C3 0.031(2) 0.039(3) 0.056(3) 0.003(2) -0.005(2) -0.015(2)
C4 0.044(3) 0.038(3) 0.062(3) 0.008(2) -0.012(2) -0.025(2)
C18 0.045(3) 0.050(3) 0.031(2) 0.007(2) -0.002(2) -0.018(2)
C19 0.058(3) 0.064(4) 0.039(3) 0.019(3) -0.011(2) -0.021(3)
C20 0.057(4) 0.044(3) 0.067(4) 0.024(3) -0.018(3) -0.007(3)
C21 0.043(3) 0.034(3) 0.069(4) 0.007(2) -0.009(3) 0.000(2)
C5 0.033(2) 0.026(2) 0.032(2) -0.0045(17) 0.0050(17) -0.0168(18)
C10 0.036(2) 0.036(2) 0.038(2) -0.0094(19) 0.0072(19) -0.020(2)
C6 0.044(3) 0.026(2) 0.037(2) 0.0001(18) 0.0009(19) -0.0128(19)
C9 0.045(3) 0.034(2) 0.059(3) -0.015(2) 0.006(2) -0.024(2)
C7 0.054(3) 0.031(2) 0.046(3) 0.011(2) -0.004(2) -0.018(2)
C8 0.047(3) 0.027(2) 0.073(4) -0.001(2) 0.001(2) -0.020(2)
C14 0.053(3) 0.055(3) 0.039(3) -0.015(2) 0.003(2) -0.025(3)
C11 0.081(4) 0.035(3) 0.029(2) 0.000(2) -0.005(2) -0.013(3)
C12 0.102(6) 0.082(5) 0.047(4) -0.008(3) 0.019(3) -0.027(4)
C16 0.081(5) 0.096(5) 0.065(4) -0.017(4) -0.016(3) -0.046(4)
N1 0.0292(18) 0.0240(17) 0.0247(17) -0.0004(13) 0.0007(13) -0.0082(14)
N2 0.0287(18) 0.0294(18) 0.0248(17) 0.0016(13) 0.0014(13) -0.0138(15)
C32 0.022(2) 0.054(3) 0.059(3) 0.003(2) 0.002(2) -0.020(2)
C31 0.027(2) 0.063(3) 0.059(3) -0.006(3) 0.004(2) -0.020(2)
C30 0.047(3) 0.085(4) 0.062(3) 0.018(3) -0.004(3) -0.048(3)
C37 0.034(3) 0.066(4) 0.077(4) 0.009(3) 0.007(3) -0.017(3)
C33 0.061(4) 0.075(4) 0.068(4) -0.004(3) 0.000(3) -0.040(3)
C29 0.097(6) 0.240(12) 0.069(5) 0.039(6) -0.007(4) -0.119(8)
C26 0.048(3) 0.031(2) 0.047(3) -0.006(2) 0.000(2) -0.005(2)
C23 0.071(4) 0.069(4) 0.027(2) 0.000(2) 0.002(2) -0.011(3)
C27 0.068(4) 0.092(5) 0.057(4) -0.016(3) 0.012(3) -0.037(4)
C13 0.105(5) 0.072(4) 0.047(3) -0.010(3) -0.017(3) -0.045(4)
C15 0.095(5) 0.105(5) 0.043(3) -0.012(3) 0.017(3) -0.067(4)
C28 0.115(6) 0.107(6) 0.078(5) -0.024(4) -0.005(4) -0.077(5)
C25 0.073(5) 0.138(7) 0.107(6) -0.065(5) 0.038(4) -0.067(5)
C24 0.057(5) 0.232(12) 0.133(8) -0.111(8) 0.035(5) -0.065(6)
C34 0.097(6) 0.140(8) 0.066(4) -0.024(5) 0.000(4) -0.082(6)
C35 0.081(6) 0.188(11) 0.054(4) 0.017(6) -0.016(4) -0.072(7)
C36 0.061(4) 0.117(7) 0.077(5) 0.028(5) -0.010(4) -0.035(4)

loop_
_atom_type_symbol
_atom_type_description
_atom_type_scat_dispersion_real
_atom_type_scat_dispersion_imag
_atom_type_scat_source
C C 0.0033 0.0016 'International Tables Vol C Tables 4.2.6.8 and 6.1.1.4'
H H 0.0000 0.0000 'International Tables Vol C Tables 4.2.6.8 and 6.1.1.4'
N N 0.0061 0.0033 'International Tables Vol C Tables 4.2.6.8 and 6.1.1.4'
Ni Ni 0.3393 1.1124 'International Tables Vol C Tables 4.2.6.8 and 6.1.1.4'

loop_
_geom_angle_atom_site_label_1
_geom_angle_atom_site_label_2
_geom_angle_atom_site_label_3
_geom_angle
N1 Ni1 N2 81.16(14)
N1 Ni1 C30 117.6(2)
N2 Ni1 C30 159.8(2)
N1 Ni1 C31 159.70(19)
N2 Ni1 C31 119.10(19)
C30 Ni1 C31 42.2(2)
N2 C2 C1 113.6(4)
N2 C2 C4 125.3(4)
C1 C2 C4 120.9(4)
N1 C1 C2 114.2(4)
N1 C1 C3 125.7(4)
C2 C1 C3 120.0(4)
C22 C17 C18 121.7(4)
C22 C17 N2 121.2(4)
C18 C17 N2 117.0(4)
C21 C22 C17 117.9(5)
C21 C22 C26 120.3(5)
C17 C22 C26 121.8(4)
C1 C3 H3A 109.5
C1 C3 H3B 109.5
H3A C3 H3B 109.5
C1 C3 H3C 109.5
H3A C3 H3C 109.5
H3B C3 H3C 109.5
C2 C4 H4A 109.5
C2 C4 H4B 109.5
H4A C4 H4B 109.5
C2 C4 H4C 109.5
H4A C4 H4C 109.5
H4B C4 H4C 109.5
C19 C18 C17 117.3(5)
C19 C18 C23 120.7(5)
C17 C18 C23 122.0(4)
C20 C19 C18 121.6(5)
C20 C19 H19 119.2
C18 C19 H19 119.2
C19 C20 C21 119.8(5)
C19 C20 H20 120.1
C21 C20 H20 120.1
C20 C21 C22 121.7(5)
C20 C21 H21 119.2
C22 C21 H21 119.2
C6 C5 C10 121.6(4)
C6 C5 N1 121.5(4)
C10 C5 N1 116.8(4)
C9 C10 C5 117.0(4)
C9 C10 C14 122.4(4)
C5 C10 C14 120.6(4)
C7 C6 C5 117.2(4)
C7 C6 C11 119.6(4)
C5 C6 C11 123.2(4)
C8 C9 C10 122.6(4)
C8 C9 H9 118.7
C10 C9 H9 118.7
C8 C7 C6 121.9(5)
C8 C7 H7 119.0
C6 C7 H7 119.0
C7 C8 C9 119.7(4)
C7 C8 H8 120.2
C9 C8 H8 120.2
C16 C14 C10 113.0(5)
C16 C14 C15 111.8(5)
C10 C14 C15 110.3(4)
C16 C14 H14 107.1
C10 C14 H14 107.1
C15 C14 H14 107.1
C13 C11 C6 111.5(5)
C13 C11 C12 111.3(5)
C6 C11 C12 110.2(5)
C13 C11 H11 107.9
C6 C11 H11 107.9
C12 C11 H11 107.9
C11 C12 H12A 109.5
C11 C12 H12B 109.5
H12A C12 H12B 109.5
C11 C12 H12C 109.5
H12A C12 H12C 109.5
H12B C12 H12C 109.5
C14 C16 H16A 109.5
C14 C16 H16B 109.5
H16A C16 H16B 109.5
C14 C16 H16C 109.5
H16A C16 H16C 109.5
H16B C16 H16C 109.5
C1 N1 C5 120.5(3)
C1 N1 Ni1 115.0(3)
C5 N1 Ni1 123.8(3)
C2 N2 C17 120.1(3)
C2 N2 Ni1 115.2(3)
C17 N2 Ni1 124.7(3)
C33 C32 C37 117.5(6)
C33 C32 C31 122.8(5)
C37 C32 C31 119.6(5)
C30 C31 C32 125.7(5)
C30 C31 Ni1 68.4(3)
C32 C31 Ni1 112.5(3)
C30 C31 H31 113.9
C32 C31 H31 113.9
Ni1 C31 H31 113.9
C31 C30 C29 121.2(7)
C31 C30 Ni1 69.4(3)
C29 C30 Ni1 116.1(4)
C31 C30 H30 114.3
C29 C30 H30 114.3
Ni1 C30 H30 114.3
C36 C37 C32 122.7(7)
C36 C37 H37 118.6
C32 C37 H37 118.6
C32 C33 C34 120.5(7)
C32 C33 H33 119.7
C34 C33 H33 119.7
C30 C29 H29A 109.5
C30 C29 H29B 109.5
H29A C29 H29B 109.5
C30 C29 H29C 109.5
H29A C29 H29C 109.5
H29B C29 H29C 109.5
C27 C26 C22 111.6(5)
C27 C26 C28 110.5(5)
C22 C26 C28 111.5(5)
C27 C26 H26 107.7
C22 C26 H26 107.7
C28 C26 H26 107.7
C24 C23 C25 109.1(5)
C24 C23 C18 111.0(6)
C25 C23 C18 114.4(5)
C24 C23 H23 107.3
C25 C23 H23 107.3
C18 C23 H23 107.3
C26 C27 H27A 109.5
C26 C27 H27B 109.5
H27A C27 H27B 109.5
C26 C27 H27C 109.5
H27A C27 H27C 109.5
H27B C27 H27C 109.5
C11 C13 H13A 109.5
C11 C13 H13B 109.5
H13A C13 H13B 109.5
C11 C13 H13C 109.5
H13A C13 H13C 109.5
H13B C13 H13C 109.5
C14 C15 H15A 109.5
C14 C15 H15B 109.5
H15A C15 H15B 109.5
C14 C15 H15C 109.5
H15A C15 H15C 109.5
H15B C15 H15C 109.5
C26 C28 H28A 109.5
C26 C28 H28B 109.5
H28A C28 H28B 109.5
C26 C28 H28C 109.5
H28A C28 H28C 109.5
H28B C28 H28C 109.5
C23 C25 H25A 109.5
C23 C25 H25B 109.5
H25A C25 H25B 109.5
C23 C25 H25C 109.5
H25A C25 H25C 109.5
H25B C25 H25C 109.5
C23 C24 H24A 109.5
C23 C24 H24B 109.5
H24A C24 H24B 109.5
C23 C24 H24C 109.5
H24A C24 H24C 109.5
H24B C24 H24C 109.5
C35 C34 C33 119.7(8)
C35 C34 H34 120.2
C33 C34 H34 120.2
C36 C35 C34 120.6(7)
C36 C35 H35 119.7
C34 C35 H35 119.7
C35 C36 C37 118.9(8)
C35 C36 H36 120.5
C37 C36 H36 120.5

loop_
_geom_bond_atom_site_label_1
_geom_bond_atom_site_label_2
_geom_bond_distance
Ni1 N1 1.934(3)
Ni1 N2 1.935(3)
Ni1 C30 1.962(5)
Ni1 C31 1.974(5)
C2 N2 1.294(5)
C2 C1 1.463(5)
C2 C4 1.507(6)
C1 N1 1.299(5)
C1 C3 1.496(6)
C17 C22 1.403(6)
C17 C18 1.406(6)
C17 N2 1.441(5)
C22 C21 1.387(6)
C22 C26 1.519(7)
C3 H3A 0.9600
C3 H3B 0.9600
C3 H3C 0.9600
C4 H4A 0.9600
C4 H4B 0.9600
C4 H4C 0.9600
C18 C19 1.405(7)
C18 C23 1.514(8)
C19 C20 1.370(8)
C19 H19 0.9300
C20 C21 1.380(8)
C20 H20 0.9300
C21 H21 0.9300
C5 C6 1.410(6)
C5 C10 1.420(6)
C5 N1 1.441(5)
C10 C9 1.391(6)
C10 C14 1.526(7)
C6 C7 1.406(6)
C6 C11 1.528(7)
C9 C8 1.370(7)
C9 H9 0.9300
C7 C8 1.368(7)
C7 H7 0.9300
C8 H8 0.9300
C14 C16 1.525(7)
C14 C15 1.527(8)
C14 H14 0.9800
C11 C13 1.513(9)
C11 C12 1.528(8)
C11 H11 0.9800
C12 H12A 0.9600
C12 H12B 0.9600
C12 H12C 0.9600
C16 H16A 0.9600
C16 H16B 0.9600
C16 H16C 0.9600
C32 C33 1.392(8)
C32 C37 1.395(7)
C32 C31 1.472(7)
C31 C30 1.418(8)
C31 H31 0.9800
C30 C29 1.506(9)
C30 H30 0.9800
C37 C36 1.373(10)
C37 H37 0.9300
C33 C34 1.394(9)
C33 H33 0.9300
C29 H29A 0.9600
C29 H29B 0.9600
C29 H29C 0.9600
C26 C27 1.497(8)
C26 C28 1.534(8)
C26 H26 0.9800
C23 C24 1.498(10)
C23 C25 1.511(9)
C23 H23 0.9800
C27 H27A 0.9600
C27 H27B 0.9600
C27 H27C 0.9600
C13 H13A 0.9600
C13 H13B 0.9600
C13 H13C 0.9600
C15 H15A 0.9600
C15 H15B 0.9600
C15 H15C 0.9600
C28 H28A 0.9600
C28 H28B 0.9600
C28 H28C 0.9600
C25 H25A 0.9600
C25 H25B 0.9600
C25 H25C 0.9600
C24 H24A 0.9600
C24 H24B 0.9600
C24 H24C 0.9600
C34 C35 1.391(12)
C34 H34 0.9300
C35 C36 1.372(12)
C35 H35 0.9300
C36 H36 0.9300

loop_
_geom_torsion_atom_site_label_1
_geom_torsion_atom_site_label_2
_geom_torsion_atom_site_label_3
_geom_torsion_atom_site_label_4
_geom_torsion
N2 C2 C1 N1 -6.5(5)
C4 C2 C1 N1 177.1(4)
N2 C2 C1 C3 169.3(4)
C4 C2 C1 C3 -7.2(6)
C18 C17 C22 C21 0.9(7)
N2 C17 C22 C21 -175.7(4)
C18 C17 C22 C26 -178.9(4)
N2 C17 C22 C26 4.6(7)
C22 C17 C18 C19 -0.9(7)
N2 C17 C18 C19 175.8(4)
C22 C17 C18 C23 178.2(5)
N2 C17 C18 C23 -5.1(7)
C17 C18 C19 C20 0.3(8)
C23 C18 C19 C20 -178.8(6)
C18 C19 C20 C21 0.3(9)
C19 C20 C21 C22 -0.3(9)
C17 C22 C21 C20 -0.2(8)
C26 C22 C21 C20 179.5(5)
C6 C5 C10 C9 -3.0(6)
N1 C5 C10 C9 179.1(4)
C6 C5 C10 C14 178.0(4)
N1 C5 C10 C14 0.0(6)
C10 C5 C6 C7 1.1(7)
N1 C5 C6 C7 179.0(4)
C10 C5 C6 C11 179.4(4)
N1 C5 C6 C11 -2.8(7)
C5 C10 C9 C8 2.5(7)
C14 C10 C9 C8 -178.4(5)
C5 C6 C7 C8 1.3(7)
C11 C6 C7 C8 -177.0(5)
C6 C7 C8 C9 -1.8(8)
C10 C9 C8 C7 -0.2(8)
C9 C10 C14 C16 36.4(7)
C5 C10 C14 C16 -144.5(5)
C9 C10 C14 C15 -89.6(6)
C5 C10 C14 C15 89.5(6)
C7 C6 C11 C13 64.2(6)
C5 C6 C11 C13 -114.1(5)
C7 C6 C11 C12 -59.9(7)
C5 C6 C11 C12 121.9(5)
C2 C1 N1 C5 170.8(3)
C3 C1 N1 C5 -4.6(6)
C2 C1 N1 Ni1 -0.3(4)
C3 C1 N1 Ni1 -175.7(3)
C6 C5 N1 C1 82.6(5)
C10 C5 N1 C1 -99.5(5)
C6 C5 N1 Ni1 -107.1(4)
C10 C5 N1 Ni1 70.8(4)
N2 Ni1 N1 C1 4.3(3)
C30 Ni1 N1 C1 -167.7(3)
C31 Ni1 N1 C1 -172.7(5)
N2 Ni1 N1 C5 -166.5(3)
C30 Ni1 N1 C5 21.6(4)
C31 Ni1 N1 C5 16.5(7)
C1 C2 N2 C17 -171.9(3)
C4 C2 N2 C17 4.4(6)
C1 C2 N2 Ni1 10.1(4)
C4 C2 N2 Ni1 -173.7(4)
C22 C17 N2 C2 -91.2(5)
C18 C17 N2 C2 92.1(5)
C22 C17 N2 Ni1 86.6(5)
C18 C17 N2 Ni1 -90.1(4)
N1 Ni1 N2 C2 -8.1(3)
C30 Ni1 N2 C2 150.9(6)
C31 Ni1 N2 C2 170.7(3)
N1 Ni1 N2 C17 173.9(3)
C30 Ni1 N2 C17 -27.0(7)
C31 Ni1 N2 C17 -7.2(4)
C33 C32 C31 C30 1.8(8)
C37 C32 C31 C30 178.3(5)
C33 C32 C31 Ni1 80.7(5)
C37 C32 C31 Ni1 -102.8(5)
N1 Ni1 C31 C30 6.7(8)
N2 Ni1 C31 C30 -170.0(3)
N1 Ni1 C31 C32 -114.4(5)
N2 Ni1 C31 C32 69.0(4)
C30 Ni1 C31 C32 -121.1(6)
C32 C31 C30 C29 -148.4(5)
Ni1 C31 C30 C29 108.8(5)
C32 C31 C30 Ni1 102.8(5)
N1 Ni1 C30 C31 -177.4(3)
N2 Ni1 C30 C31 26.1(8)
N1 Ni1 C30 C29 67.0(7)
N2 Ni1 C30 C29 -89.4(8)
C31 Ni1 C30 C29 -115.6(8)
C33 C32 C37 C36 0.5(8)
C31 C32 C37 C36 -176.2(5)
C37 C32 C33 C34 -0.7(8)
C31 C32 C33 C34 175.9(5)
C21 C22 C26 C27 69.5(6)
C17 C22 C26 C27 -110.8(5)
C21 C22 C26 C28 -54.7(7)
C17 C22 C26 C28 125.0(6)
C19 C18 C23 C24 72.5(8)
C17 C18 C23 C24 -106.6(7)
C19 C18 C23 C25 -51.5(8)
C17 C18 C23 C25 129.4(6)
C32 C33 C34 C35 0.4(10)
C33 C34 C35 C36 0.1(12)
C34 C35 C36 C37 -0.3(12)
C32 C37 C36 C35 0.0(10)
